data_7023036
loop_
_publ_author_name
'Ovsyannikov, A.'
'Ferlay, S.'
'Solovieva, S. E.'
'Antipin, I. S.'
'Konovalov, A. I.'
'Kyritsakas, N.'
'Hosseini, M. W.'

_publ_section_title
;
 Molecular tectonics: p-H-thiacalix[4]arene pyridyl appended positional
 isomers as tectons for the formation of 1D and 2D mercury coordination
 networks.
;
_journal_issue 27
_journal_name_full 'Dalton transactions (Cambridge, England : 2003)'
_journal_page_first 9946
_journal_page_last 9953
_journal_paper_doi 10.1039/c3dt50577d
_journal_volume 42
_journal_year 2013
_chemical_formula_moiety 'C48 H36 N4 O4 S4'
_chemical_formula_sum 'C48 H36 N4 O4 S4'
_chemical_formula_weight 861.05
_chemical_name_systematic
;

?

;
_space_group_IT_number 15
_symmetry_cell_setting monoclinic
_symmetry_space_group_name_Hall '-C 2yc'
_symmetry_space_group_name_H-M 'C 1 2/c 1'
_atom_sites_solution_hydrogens geom
_atom_sites_solution_primary direct
_atom_sites_solution_secondary difmap
_audit_creation_method SHELXL-97
_cell_angle_alpha 90.00
_cell_angle_beta 94.190(2)
_cell_angle_gamma 90.00
_cell_formula_units_Z 4
_cell_length_a 11.1018(6)
_cell_length_b 16.7176(6)
_cell_length_c 22.8556(11)
_cell_measurement_reflns_used 3784
_cell_measurement_temperature 173(2)
_cell_measurement_theta_max 26.03
_cell_measurement_theta_min 2.33
_cell_volume 4230.6(3)
_computing_cell_refinement 'Bruker SMART'
_computing_data_collection 'Bruker SMART'
_computing_data_reduction 'Bruker SAINT'
_computing_molecular_graphics 'Bruker SHELXTL'
_computing_publication_material 'Bruker SHELXTL'
_computing_structure_refinement 'SHELXL-97 (Sheldrick, 1997)'
_computing_structure_solution 'SHELXS-97 (Sheldrick, 1990)'
_diffrn_ambient_temperature 173(2)
_diffrn_measured_fraction_theta_full 0.999
_diffrn_measured_fraction_theta_max 0.999
_diffrn_measurement_device_type 'CCD area detector'
_diffrn_measurement_method 'phi and omega scans'
_diffrn_radiation_monochromator graphite
_diffrn_radiation_source 'fine-focus sealed tube'
_diffrn_radiation_type MoK\a
_diffrn_radiation_wavelength 0.71073
_diffrn_reflns_av_R_equivalents 0.0425
_diffrn_reflns_av_sigmaI/netI 0.0441
_diffrn_reflns_limit_h_max 14
_diffrn_reflns_limit_h_min -13
_diffrn_reflns_limit_k_max 20
_diffrn_reflns_limit_k_min -22
_diffrn_reflns_limit_l_max 30
_diffrn_reflns_limit_l_min -30
_diffrn_reflns_number 20682
_diffrn_reflns_theta_full 28.28
_diffrn_reflns_theta_max 28.28
_diffrn_reflns_theta_min 2.21
_exptl_absorpt_coefficient_mu 0.275
_exptl_absorpt_correction_T_max 0.9864
_exptl_absorpt_correction_T_min 0.9730
_exptl_absorpt_correction_type multi-scan
_exptl_absorpt_process_details sadabs
_exptl_crystal_colour colorless
_exptl_crystal_density_diffrn 1.352
_exptl_crystal_density_meas ?
_exptl_crystal_density_method 'not measured'
_exptl_crystal_description prism
_exptl_crystal_F_000 1792
_exptl_crystal_size_max 0.10
_exptl_crystal_size_mid 0.08
_exptl_crystal_size_min 0.05
_refine_diff_density_max 0.262
_refine_diff_density_min -0.333
_refine_diff_density_rms 0.050
_refine_ls_extinction_method none
_refine_ls_goodness_of_fit_ref 1.024
_refine_ls_hydrogen_treatment constr
_refine_ls_matrix_type full
_refine_ls_number_parameters 272
_refine_ls_number_reflns 5255
_refine_ls_number_restraints 0
_refine_ls_restrained_S_all 1.024
_refine_ls_R_factor_all 0.0738
_refine_ls_R_factor_gt 0.0424
_refine_ls_shift/su_max 0.001
_refine_ls_shift/su_mean 0.000
_refine_ls_structure_factor_coef Fsqd
_refine_ls_weighting_details 'calc w=1/[\s^2^(Fo^2^)+(0.0473P)^2^+2.4822P] where P=(Fo^2^+2Fc^2^)/3'
_refine_ls_weighting_scheme calc
_refine_ls_wR_factor_gt 0.0983
_refine_ls_wR_factor_ref 0.1132
_reflns_number_gt 3541
_reflns_number_total 5255
_reflns_threshold_expression >2sigma(I)
_cod_data_source_file c3dt50577d.txt
_cod_data_source_block e2265a
_cod_depositor_comments
;
The following automatic conversions were performed:

'_symmetry_cell_setting' value 'Monoclinic' changed to 'monoclinic'
according to /home/saulius/struct/CIF-dictionaries/cif_core.dic
dictionary named 'cif_core.dic' version 2.4.2 from 2011-04-26.

Automatic conversion script
Id: cif_fix_values 1891 2012-01-12 08:04:46Z andrius 

The following automatic conversions were performed:

'_exptl_crystal_density_meas' value 'none' was changed to '?' - the
value is perceived as not measured.

Automatic conversion script
Id: cif_fix_values 3008 2015-01-20 13:52:24Z robertas 
;
_cod_original_sg_symbol_H-M C2/c
_cod_database_code 7023036

loop_
_symmetry_equiv_pos_as_xyz
'x, y, z'
'-x, y, -z+1/2'
'x+1/2, y+1/2, z'
'-x+1/2, y+1/2, -z+1/2'
'-x, -y, -z'
'x, -y, z-1/2'
'-x+1/2, -y+1/2, -z'
'x+1/2, -y+1/2, z-1/2'

loop_
_atom_site_label
_atom_site_type_symbol
_atom_site_fract_x
_atom_site_fract_y
_atom_site_fract_z
_atom_site_U_iso_or_equiv
_atom_site_adp_type
_atom_site_occupancy
_atom_site_symmetry_multiplicity
_atom_site_calc_flag
_atom_site_refinement_flags
S1 S 1.0000 0.14921(4) 0.2500 0.02922(16) Uani 1 2 d S
C1 C 0.88212(17) 0.21350(10) 0.26928(7) 0.0252(4) Uani 1 1 d .
C2 C 0.82856(16) 0.26770(11) 0.22868(7) 0.0242(4) Uani 1 1 d .
C3 C 0.73007(17) 0.31316(11) 0.24378(8) 0.0285(4) Uani 1 1 d .
C4 C 0.68300(19) 0.30199(12) 0.29800(9) 0.0351(5) Uani 1 1 d .
H4 H 0.6149 0.3321 0.3080 0.042 Uiso 1 1 calc R
C5 C 0.73543(19) 0.24692(12) 0.33754(9) 0.0359(5) Uani 1 1 d .
H5 H 0.7026 0.2391 0.3744 0.043 Uiso 1 1 calc R
C6 C 0.83507(19) 0.20341(12) 0.32356(8) 0.0325(4) Uani 1 1 d .
H6 H 0.8716 0.1665 0.3511 0.039 Uiso 1 1 calc R
O1 O 0.87524(11) 0.27641(7) 0.17470(5) 0.0267(3) Uani 1 1 d .
C7 C 0.8123(2) 0.22854(13) 0.13016(8) 0.0385(5) Uani 1 1 d .
H7A H 0.7283 0.2480 0.1231 0.046 Uiso 1 1 calc R
H7B H 0.8094 0.1723 0.1435 0.046 Uiso 1 1 calc R
C8 C 0.87462(18) 0.23282(11) 0.07456(8) 0.0286(4) Uani 1 1 d .
C9 C 0.84396(19) 0.17706(12) 0.03086(8) 0.0337(5) Uani 1 1 d .
H9 H 0.7862 0.1373 0.0388 0.040 Uiso 1 1 calc R
N1 N 0.89011(17) 0.17546(11) -0.02153(7) 0.0417(4) Uani 1 1 d .
C10 C 0.9710(2) 0.23157(15) -0.03126(9) 0.0461(6) Uani 1 1 d .
H10 H 1.0048 0.2320 -0.0683 0.055 Uiso 1 1 calc R
C11 C 1.0090(2) 0.28921(14) 0.00918(9) 0.0459(6) Uani 1 1 d .
H11 H 1.0679 0.3277 0.0002 0.055 Uiso 1 1 calc R
C12 C 0.9596(2) 0.28993(13) 0.06309(8) 0.0379(5) Uani 1 1 d .
H12 H 0.9838 0.3291 0.0917 0.046 Uiso 1 1 calc R
S2 S 0.65562(5) 0.37989(3) 0.19277(2) 0.03943(15) Uani 1 1 d .
C13 C 0.77061(17) 0.44679(11) 0.17348(8) 0.0288(4) Uani 1 1 d .
C14 C 0.84028(17) 0.49047(11) 0.21586(7) 0.0271(4) Uani 1 1 d .
C15 C 0.92071(19) 0.54840(11) 0.19882(8) 0.0307(4) Uani 1 1 d .
C16 C 0.9299(2) 0.56318(12) 0.13932(8) 0.0366(5) Uani 1 1 d .
H16 H 0.9841 0.6030 0.1274 0.044 Uiso 1 1 calc R
C17 C 0.8605(2) 0.52011(13) 0.09731(8) 0.0377(5) Uani 1 1 d .
H17 H 0.8671 0.5308 0.0568 0.045 Uiso 1 1 calc R
C18 C 0.78194(19) 0.46173(12) 0.11408(8) 0.0343(5) Uani 1 1 d .
H18 H 0.7356 0.4318 0.0852 0.041 Uiso 1 1 calc R
O2 O 0.82903(12) 0.47514(7) 0.27471(5) 0.0301(3) Uani 1 1 d .
C19 C 0.7355(3) 0.52295(15) 0.29703(9) 0.0539(7) Uani 1 1 d .
H19A H 0.6614 0.5194 0.2703 0.065 Uiso 1 1 calc R
H19B H 0.7612 0.5796 0.2993 0.065 Uiso 1 1 calc R
C20 C 0.7096(2) 0.49357(12) 0.35704(8) 0.0335(5) Uani 1 1 d .
C21 C 0.7996(2) 0.46350(14) 0.39659(9) 0.0431(5) Uani 1 1 d .
H21 H 0.8797 0.4614 0.3846 0.052 Uiso 1 1 calc R
N2 N 0.78035(18) 0.43730(12) 0.45047(7) 0.0458(5) Uani 1 1 d .
C22 C 0.6668(2) 0.43935(14) 0.46539(9) 0.0445(6) Uani 1 1 d .
H22 H 0.6507 0.4203 0.5032 0.053 Uiso 1 1 calc R
C23 C 0.5713(2) 0.46738(14) 0.42941(10) 0.0452(6) Uani 1 1 d .
H23 H 0.4917 0.4674 0.4421 0.054 Uiso 1 1 calc R
C24 C 0.5938(2) 0.49545(12) 0.37462(8) 0.0372(5) Uani 1 1 d .
H24 H 0.5298 0.5160 0.3491 0.045 Uiso 1 1 calc R
S3 S 1.0000 0.61312(4) 0.2500 0.0428(2) Uani 1 2 d S

loop_
_atom_site_aniso_label
_atom_site_aniso_U_11
_atom_site_aniso_U_22
_atom_site_aniso_U_33
_atom_site_aniso_U_23
_atom_site_aniso_U_13
_atom_site_aniso_U_12
S1 0.0296(4) 0.0211(3) 0.0366(3) 0.000 -0.0006(3) 0.000
C1 0.0245(10) 0.0229(9) 0.0278(9) -0.0015(7) -0.0003(7) -0.0038(8)
C2 0.0235(10) 0.0254(9) 0.0235(8) -0.0002(7) 0.0002(7) -0.0053(8)
C3 0.0236(10) 0.0266(10) 0.0347(10) 0.0007(7) -0.0007(8) -0.0034(8)
C4 0.0289(11) 0.0356(11) 0.0417(11) -0.0039(9) 0.0098(9) -0.0023(9)
C5 0.0397(12) 0.0359(11) 0.0336(10) -0.0001(8) 0.0124(9) -0.0061(10)
C6 0.0390(12) 0.0299(10) 0.0286(9) 0.0045(8) 0.0018(8) -0.0056(9)
O1 0.0285(7) 0.0289(7) 0.0227(6) 0.0004(5) 0.0003(5) -0.0042(6)
C7 0.0445(13) 0.0453(12) 0.0256(9) -0.0033(8) 0.0011(9) -0.0165(11)
C8 0.0317(11) 0.0275(10) 0.0259(9) 0.0024(7) -0.0025(8) 0.0014(8)
C9 0.0365(12) 0.0315(11) 0.0325(10) -0.0028(8) -0.0014(8) 0.0009(9)
N1 0.0430(11) 0.0468(11) 0.0356(9) -0.0085(8) 0.0038(8) 0.0022(9)
C10 0.0455(14) 0.0646(16) 0.0291(10) -0.0033(10) 0.0085(10) 0.0020(12)
C11 0.0471(14) 0.0527(14) 0.0387(11) 0.0041(10) 0.0096(10) -0.0119(12)
C12 0.0441(13) 0.0373(12) 0.0324(10) -0.0037(8) 0.0026(9) -0.0063(10)
S2 0.0259(3) 0.0414(3) 0.0500(3) 0.0099(2) -0.0044(2) 0.0047(2)
C13 0.0277(10) 0.0274(10) 0.0307(9) 0.0022(7) -0.0013(8) 0.0083(8)
C14 0.0356(11) 0.0237(9) 0.0217(8) 0.0017(7) 0.0002(7) 0.0110(8)
C15 0.0429(12) 0.0236(9) 0.0246(9) 0.0001(7) -0.0041(8) 0.0049(9)
C16 0.0457(13) 0.0331(11) 0.0304(10) 0.0079(8) -0.0013(9) 0.0006(10)
C17 0.0469(13) 0.0438(12) 0.0218(9) 0.0038(8) -0.0018(9) 0.0067(10)
C18 0.0382(12) 0.0372(11) 0.0260(9) -0.0020(8) -0.0081(8) 0.0072(10)
O2 0.0410(8) 0.0276(7) 0.0218(6) 0.0031(5) 0.0033(5) 0.0127(6)
C19 0.0804(19) 0.0497(14) 0.0341(11) 0.0103(10) 0.0226(12) 0.0390(14)
C20 0.0459(13) 0.0281(10) 0.0271(9) -0.0024(8) 0.0065(8) 0.0077(9)
C21 0.0404(13) 0.0530(14) 0.0367(11) 0.0077(10) 0.0082(9) 0.0081(11)
N2 0.0448(12) 0.0628(13) 0.0292(9) 0.0076(8) -0.0010(8) 0.0013(10)
C22 0.0480(14) 0.0574(15) 0.0281(10) 0.0072(10) 0.0031(9) -0.0071(12)
C23 0.0356(13) 0.0543(14) 0.0461(12) 0.0080(10) 0.0061(10) -0.0076(11)
C24 0.0416(13) 0.0328(11) 0.0356(10) -0.0019(8) -0.0077(9) -0.0015(10)
S3 0.0702(6) 0.0220(4) 0.0337(4) 0.000 -0.0138(4) 0.000

loop_
_atom_type_symbol
_atom_type_description
_atom_type_scat_dispersion_real
_atom_type_scat_dispersion_imag
_atom_type_scat_source
C C 0.0033 0.0016 'International Tables Vol C Tables 4.2.6.8 and 6.1.1.4'
H H 0.0000 0.0000 'International Tables Vol C Tables 4.2.6.8 and 6.1.1.4'
N N 0.0061 0.0033 'International Tables Vol C Tables 4.2.6.8 and 6.1.1.4'
O O 0.0106 0.0060 'International Tables Vol C Tables 4.2.6.8 and 6.1.1.4'
S S 0.1246 0.1234 'International Tables Vol C Tables 4.2.6.8 and 6.1.1.4'

loop_
_geom_angle_atom_site_label_1
_geom_angle_atom_site_label_2
_geom_angle_atom_site_label_3
_geom_angle
_geom_angle_site_symmetry_1
_geom_angle_site_symmetry_3
C1 S1 C1 105.41(12) 2_755 .
C6 C1 C2 120.08(17) . .
C6 C1 S1 118.68(14) . .
C2 C1 S1 120.91(13) . .
O1 C2 C3 121.04(16) . .
O1 C2 C1 119.48(16) . .
C3 C2 C1 119.46(16) . .
C4 C3 C2 119.92(17) . .
C4 C3 S2 118.83(15) . .
C2 C3 S2 121.06(14) . .
C5 C4 C3 120.11(19) . .
C5 C4 H4 119.9 . .
C3 C4 H4 119.9 . .
C6 C5 C4 120.25(18) . .
C6 C5 H5 119.9 . .
C4 C5 H5 119.9 . .
C5 C6 C1 120.12(18) . .
C5 C6 H6 119.9 . .
C1 C6 H6 119.9 . .
C2 O1 C7 112.33(14) . .
O1 C7 C8 110.19(16) . .
O1 C7 H7A 109.6 . .
C8 C7 H7A 109.6 . .
O1 C7 H7B 109.6 . .
C8 C7 H7B 109.6 . .
H7A C7 H7B 108.1 . .
C12 C8 C9 117.52(18) . .
C12 C8 C7 124.10(17) . .
C9 C8 C7 118.37(18) . .
N1 C9 C8 124.6(2) . .
N1 C9 H9 117.7 . .
C8 C9 H9 117.7 . .
C10 N1 C9 116.35(18) . .
N1 C10 C11 123.9(2) . .
N1 C10 H10 118.0 . .
C11 C10 H10 118.0 . .
C10 C11 C12 118.7(2) . .
C10 C11 H11 120.6 . .
C12 C11 H11 120.6 . .
C8 C12 C11 118.91(19) . .
C8 C12 H12 120.5 . .
C11 C12 H12 120.5 . .
C3 S2 C13 104.49(9) . .
C18 C13 C14 119.70(18) . .
C18 C13 S2 118.14(15) . .
C14 C13 S2 121.81(14) . .
O2 C14 C15 120.41(16) . .
O2 C14 C13 119.44(17) . .
C15 C14 C13 120.16(16) . .
C14 C15 C16 119.40(17) . .
C14 C15 S3 122.40(13) . .
C16 C15 S3 117.77(15) . .
C17 C16 C15 120.44(19) . .
C17 C16 H16 119.8 . .
C15 C16 H16 119.8 . .
C18 C17 C16 120.30(18) . .
C18 C17 H17 119.8 . .
C16 C17 H17 119.8 . .
C17 C18 C13 119.99(18) . .
C17 C18 H18 120.0 . .
C13 C18 H18 120.0 . .
C14 O2 C19 111.21(14) . .
O2 C19 C20 109.52(16) . .
O2 C19 H19A 109.8 . .
C20 C19 H19A 109.8 . .
O2 C19 H19B 109.8 . .
C20 C19 H19B 109.8 . .
H19A C19 H19B 108.2 . .
C24 C20 C21 117.42(18) . .
C24 C20 C19 120.27(19) . .
C21 C20 C19 122.3(2) . .
N2 C21 C20 124.1(2) . .
N2 C21 H21 117.9 . .
C20 C21 H21 117.9 . .
C22 N2 C21 116.42(19) . .
N2 C22 C23 123.99(19) . .
N2 C22 H22 118.0 . .
C23 C22 H22 118.0 . .
C22 C23 C24 118.4(2) . .
C22 C23 H23 120.8 . .
C24 C23 H23 120.8 . .
C20 C24 C23 119.59(19) . .
C20 C24 H24 120.2 . .
C23 C24 H24 120.2 . .
C15 S3 C15 105.07(12) . 2_755

loop_
_geom_bond_atom_site_label_1
_geom_bond_atom_site_label_2
_geom_bond_distance
_geom_bond_site_symmetry_2
S1 C1 1.7737(19) 2_755
S1 C1 1.7737(19) .
C1 C6 1.391(2) .
C1 C2 1.398(2) .
C2 O1 1.380(2) .
C2 C3 1.395(3) .
C3 C4 1.392(3) .
C3 S2 1.7737(19) .
C4 C5 1.388(3) .
C4 H4 0.9500 .
C5 C6 1.381(3) .
C5 H5 0.9500 .
C6 H6 0.9500 .
O1 C7 1.436(2) .
C7 C8 1.492(3) .
C7 H7A 0.9900 .
C7 H7B 0.9900 .
C8 C12 1.381(3) .
C8 C9 1.390(3) .
C9 N1 1.337(2) .
C9 H9 0.9500 .
N1 C10 1.329(3) .
C10 C11 1.380(3) .
C10 H10 0.9500 .
C11 C12 1.385(3) .
C11 H11 0.9500 .
C12 H12 0.9500 .
S2 C13 1.777(2) .
C13 C18 1.395(2) .
C13 C14 1.400(3) .
C14 O2 1.384(2) .
C14 C15 1.392(3) .
C15 C16 1.393(2) .
C15 S3 1.7786(19) .
C16 C17 1.388(3) .
C16 H16 0.9500 .
C17 C18 1.382(3) .
C17 H17 0.9500 .
C18 H18 0.9500 .
O2 C19 1.434(2) .
C19 C20 1.504(3) .
C19 H19A 0.9900 .
C19 H19B 0.9900 .
C20 C24 1.374(3) .
C20 C21 1.391(3) .
C21 N2 1.339(3) .
C21 H21 0.9500 .
N2 C22 1.330(3) .
C22 C23 1.376(3) .
C22 H22 0.9500 .
C23 C24 1.377(3) .
C23 H23 0.9500 .
C24 H24 0.9500 .
S3 C15 1.7787(19) 2_755
